data_4315589
loop_
_publ_author_name
'Chandrakanta Dash'
'Mobin M. Shaikh'
'Ray J. Butcher'
'Prasenjit Ghosh'

_publ_section_title
;
 Highly Convenient Regioselective Intermolecular Hydroamination of Alkynes
 Yielding Ketimines Catalyzed by Gold(I) Complexes of 1,2,4-triazole Based
 N-heterocyclic Carbenes
;
_journal_name_full 'Inorganic Chemistry'
_journal_page_first 4972
_journal_page_last 4983
_journal_paper_doi 10.1021/ic100087d
_journal_volume 49
_journal_year 2010
_chemical_formula_moiety 'C15 H19 Au Cl N3 O'
_chemical_formula_sum 'C15 H19 Au Cl N3 O'
_chemical_formula_weight 489.75
_chemical_name_systematic
;
 ?
;
_space_group_IT_number 4
_symmetry_cell_setting monoclinic
_symmetry_space_group_name_Hall 'P 2yb'
_symmetry_space_group_name_H-M 'P 1 21 1'
_atom_sites_solution_hydrogens geom
_atom_sites_solution_primary direct
_atom_sites_solution_secondary difmap
_audit_creation_method SHELXL-97
_cell_angle_alpha 90.00
_cell_angle_beta 95.364(4)
_cell_angle_gamma 90.00
_cell_formula_units_Z 2
_cell_length_a 9.4899(4)
_cell_length_b 8.7444(4)
_cell_length_c 9.9711(4)
_cell_measurement_reflns_used 3806
_cell_measurement_temperature 120(2)
_cell_measurement_theta_max 32.4970
_cell_measurement_theta_min 3.0801
_cell_volume 823.81(6)
_computing_cell_refinement 'CrysAlis RED, Oxford Diffraction Ltd.,'
_computing_data_collection 'CrysAlis CCD, Oxford Diffraction Ltd.,'
_computing_data_reduction 'CrysAlis RED, Oxford Diffraction Ltd.,'
_computing_molecular_graphics Ortep3
_computing_publication_material Shelx97
_computing_structure_refinement 'SHELXL-97 (Sheldrick, 1997)'
_computing_structure_solution 'SHELXS-97 (Sheldrick, 1997)'
_diffrn_ambient_temperature 120(2)
_diffrn_detector_area_resol_mean 15.9948
_diffrn_measured_fraction_theta_full 0.997
_diffrn_measured_fraction_theta_max 0.997
_diffrn_radiation_monochromator graphite
_diffrn_radiation_source 'Enhance (Mo) X-ray Source'
_diffrn_radiation_type MoK\a
_diffrn_radiation_wavelength 0.71073
_diffrn_reflns_av_R_equivalents 0.0442
_diffrn_reflns_av_sigmaI/netI 0.0480
_diffrn_reflns_limit_h_max 11
_diffrn_reflns_limit_h_min -10
_diffrn_reflns_limit_k_max 10
_diffrn_reflns_limit_k_min -9
_diffrn_reflns_limit_l_max 11
_diffrn_reflns_limit_l_min -11
_diffrn_reflns_number 4463
_diffrn_reflns_theta_full 25.00
_diffrn_reflns_theta_max 25.00
_diffrn_reflns_theta_min 3.10
_exptl_absorpt_coefficient_mu 9.093
_exptl_absorpt_correction_T_max 0.2511
_exptl_absorpt_correction_T_min 0.1589
_exptl_absorpt_correction_type multi-scan
_exptl_absorpt_process_details
;
CrysAlis RED, Oxford Diffraction Ltd.,
Version 1.171.29.9 (release 23-03-2006 CrysAlis171 .NET)
(compiled Mar 23 2006,23:39:28)
Empirical absorption correction using spherical harmonics,
 implemented in SCALE3 ABSPACK scaling algorithm.
;
_exptl_crystal_colour colourless
_exptl_crystal_density_diffrn 1.974
_exptl_crystal_density_method 'not measured'
_exptl_crystal_description block
_exptl_crystal_F_000 468
_exptl_crystal_size_max 0.32
_exptl_crystal_size_mid 0.28
_exptl_crystal_size_min 0.21
_refine_diff_density_max 1.777
_refine_diff_density_min -1.861
_refine_diff_density_rms 0.182
_refine_ls_abs_structure_details 'Flack H D (1983), Acta Cryst. A39, 876-881'
_refine_ls_abs_structure_Flack 0.067(17)
_refine_ls_extinction_method none
_refine_ls_goodness_of_fit_ref 1.015
_refine_ls_hydrogen_treatment constr
_refine_ls_matrix_type full
_refine_ls_number_parameters 193
_refine_ls_number_reflns 2589
_refine_ls_number_restraints 1
_refine_ls_restrained_S_all 1.015
_refine_ls_R_factor_all 0.0439
_refine_ls_R_factor_gt 0.0370
_refine_ls_shift/su_max 0.000
_refine_ls_shift/su_mean 0.000
_refine_ls_structure_factor_coef Fsqd
_refine_ls_weighting_details 'calc w=1/[\s^2^(Fo^2^)+(0.0648P)^2^] where P=(Fo^2^+2Fc^2^)/3'
_refine_ls_weighting_scheme calc
_refine_ls_wR_factor_gt 0.0892
_refine_ls_wR_factor_ref 0.0926
_reflns_number_gt 2319
_reflns_number_total 2589
_reflns_threshold_expression I>2\s(I)
_cod_data_source_file ic100087d_si_002_2.cif
_cod_data_source_block pg110
_cod_depositor_comments
;
The following automatic conversions were performed:

'_symmetry_cell_setting' value 'Monoclinic' changed to 'monoclinic'
according to the built-in table from CIF Core dictionary named
'cif_core.dic' version 2.4.1 from 2010-06-29.

Automatic conversion script
Id: cif_fix_values 1646 2011-03-28 12:23:43Z adriana 
;
_cod_original_sg_symbol_H-M 'P 21'
_cod_database_code 4315589

loop_
_symmetry_equiv_pos_as_xyz
'x, y, z'
'-x, y+1/2, -z'

loop_
_atom_site_label
_atom_site_type_symbol
_atom_site_fract_x
_atom_site_fract_y
_atom_site_fract_z
_atom_site_U_iso_or_equiv
_atom_site_adp_type
_atom_site_occupancy
_atom_site_symmetry_multiplicity
_atom_site_calc_flag
_atom_site_refinement_flags
_atom_site_disorder_assembly
_atom_site_disorder_group
Au1 Au 0.76476(3) 0.29081(8) 0.11343(3) 0.02477(14) Uani 1 1 d . . .
Cl1 Cl 0.8486(3) 0.5302(3) 0.0836(3) 0.0284(6) Uani 1 1 d . . .
O1 O 0.5234(9) 0.2035(9) 0.3853(9) 0.035(2) Uani 1 1 d . . .
N1 N 0.7684(10) -0.0471(11) 0.1671(11) 0.028(2) Uani 1 1 d . . .
N2 N 0.5615(10) 0.0427(11) 0.1638(10) 0.030(2) Uani 1 1 d . . .
C2 C 0.6766(11) -0.1607(13) 0.1983(12) 0.030(3) Uani 1 1 d . . .
H2 H 0.7036 -0.2612 0.2172 0.036 Uiso 1 1 calc R . .
C1 C 0.6932(11) 0.0840(14) 0.1474(12) 0.028(2) Uani 1 1 d . . .
N3 N 0.5483(10) -0.1110(10) 0.1981(11) 0.031(2) Uani 1 1 d . . .
C3 C 0.4413(12) 0.1389(15) 0.1612(13) 0.029(3) Uani 1 1 d . . .
H3A H 0.3562 0.0768 0.1512 0.034 Uiso 1 1 calc R . .
H3B H 0.4396 0.2068 0.0841 0.034 Uiso 1 1 calc R . .
C4 C 0.4428(12) 0.2355(12) 0.2925(11) 0.022(2) Uani 1 1 d . . .
C5 C 0.3424(12) 0.3701(14) 0.2872(13) 0.033(3) Uani 1 1 d . . .
C6 C 0.1998(12) 0.3361(13) 0.2106(13) 0.035(3) Uani 1 1 d . . .
H6A H 0.1589 0.2475 0.2485 0.052 Uiso 1 1 calc R . .
H6B H 0.2124 0.3172 0.1176 0.052 Uiso 1 1 calc R . .
H6C H 0.1379 0.4221 0.2172 0.052 Uiso 1 1 calc R . .
C7 C 0.4137(15) 0.5027(16) 0.2190(19) 0.046(4) Uani 1 1 d . . .
H7A H 0.3549 0.5920 0.2192 0.069 Uiso 1 1 calc R . .
H7B H 0.4270 0.4752 0.1278 0.069 Uiso 1 1 calc R . .
H7C H 0.5039 0.5239 0.2673 0.069 Uiso 1 1 calc R . .
C8 C 0.3215(16) 0.4181(16) 0.4314(15) 0.043(3) Uani 1 1 d . . .
H8A H 0.2915 0.3313 0.4804 0.065 Uiso 1 1 calc R . .
H8B H 0.2508 0.4967 0.4298 0.065 Uiso 1 1 calc R . .
H8C H 0.4092 0.4563 0.4745 0.065 Uiso 1 1 calc R . .
C9 C 0.9193(11) -0.0646(12) 0.1545(12) 0.024(2) Uani 1 1 d . . .
H9A H 0.9489 0.0147 0.0951 0.029 Uiso 1 1 calc R . .
H9B H 0.9349 -0.1624 0.1125 0.029 Uiso 1 1 calc R . .
C10 C 1.0107(12) -0.0561(12) 0.2858(14) 0.029(3) Uani 1 1 d . . .
C11 C 0.9757(13) 0.0306(14) 0.3945(12) 0.029(3) Uani 1 1 d . . .
H11 H 0.8919 0.0863 0.3882 0.035 Uiso 1 1 calc R . .
C12 C 1.0651(14) 0.0344(17) 0.5118(15) 0.043(3) Uani 1 1 d . . .
H12 H 1.0387 0.0883 0.5858 0.052 Uiso 1 1 calc R . .
C13 C 1.1933(16) -0.0410(17) 0.5205(16) 0.050(4) Uani 1 1 d . . .
H13 H 1.2527 -0.0376 0.6001 0.060 Uiso 1 1 calc R . .
C14 C 1.2334(12) -0.1213(17) 0.4113(12) 0.037(3) Uani 1 1 d . . .
H14 H 1.3214 -0.1688 0.4156 0.044 Uiso 1 1 calc R . .
C15 C 1.1406(13) -0.1305(14) 0.2942(14) 0.036(3) Uani 1 1 d . . .
H15 H 1.1660 -0.1870 0.2213 0.043 Uiso 1 1 calc R . .

loop_
_atom_site_aniso_label
_atom_site_aniso_U_11
_atom_site_aniso_U_22
_atom_site_aniso_U_33
_atom_site_aniso_U_23
_atom_site_aniso_U_13
_atom_site_aniso_U_12
Au1 0.02486(19) 0.0238(2) 0.0259(2) 0.0011(4) 0.00371(13) 0.0032(3)
Cl1 0.0292(14) 0.0215(13) 0.0355(17) 0.0041(12) 0.0083(12) 0.0058(11)
O1 0.035(5) 0.032(5) 0.037(5) -0.005(4) -0.010(4) 0.008(4)
N1 0.031(5) 0.030(5) 0.025(5) -0.005(4) 0.006(4) 0.008(4)
N2 0.028(5) 0.028(5) 0.033(6) -0.001(4) 0.006(4) 0.001(4)
C2 0.024(5) 0.033(8) 0.034(7) -0.004(5) 0.004(5) -0.003(4)
C1 0.020(5) 0.039(6) 0.025(6) -0.003(5) 0.001(5) 0.002(5)
N3 0.032(5) 0.018(5) 0.045(7) -0.005(4) 0.009(5) 0.002(4)
C3 0.026(6) 0.031(7) 0.028(7) -0.012(5) 0.001(5) 0.005(5)
C4 0.022(6) 0.023(5) 0.021(6) -0.007(4) -0.002(5) -0.005(4)
C5 0.024(6) 0.035(6) 0.038(8) -0.002(6) 0.001(6) 0.000(5)
C6 0.023(5) 0.035(9) 0.043(7) -0.006(5) -0.008(5) 0.007(4)
C7 0.040(8) 0.034(8) 0.065(12) 0.003(7) 0.016(7) 0.005(6)
C8 0.049(8) 0.044(8) 0.038(9) -0.007(6) 0.013(7) 0.012(6)
C9 0.026(6) 0.015(5) 0.033(7) -0.008(5) 0.011(5) 0.006(4)
C10 0.027(6) 0.018(6) 0.044(8) 0.000(5) 0.010(5) 0.000(4)
C11 0.038(6) 0.030(6) 0.021(6) -0.007(5) 0.008(5) 0.000(5)
C12 0.042(7) 0.047(8) 0.040(9) -0.007(7) 0.005(6) -0.008(6)
C13 0.046(8) 0.065(10) 0.039(9) 0.008(7) -0.002(6) -0.010(7)
C14 0.032(7) 0.054(9) 0.023(7) 0.008(6) -0.008(5) 0.023(6)
C15 0.041(7) 0.033(6) 0.035(8) -0.005(6) 0.004(6) 0.011(6)

loop_
_atom_type_symbol
_atom_type_description
_atom_type_scat_dispersion_real
_atom_type_scat_dispersion_imag
_atom_type_scat_source
C C 0.0033 0.0016 'International Tables Vol C Tables 4.2.6.8 and 6.1.1.4'
H H 0.0000 0.0000 'International Tables Vol C Tables 4.2.6.8 and 6.1.1.4'
N N 0.0061 0.0033 'International Tables Vol C Tables 4.2.6.8 and 6.1.1.4'
O O 0.0106 0.0060 'International Tables Vol C Tables 4.2.6.8 and 6.1.1.4'
Cl Cl 0.1484 0.1585 'International Tables Vol C Tables 4.2.6.8 and 6.1.1.4'
Au Au -2.0133 8.8022 'International Tables Vol C Tables 4.2.6.8 and 6.1.1.4'

loop_
_geom_angle_atom_site_label_1
_geom_angle_atom_site_label_2
_geom_angle_atom_site_label_3
_geom_angle
_geom_angle_site_symmetry_1
_geom_angle_site_symmetry_3
_geom_angle_publ_flag
C1 Au1 Cl1 177.7(4) . . ?
C1 N1 C2 107.9(9) . . ?
C1 N1 C9 125.7(10) . . ?
C2 N1 C9 126.3(9) . . ?
C1 N2 N3 113.6(9) . . ?
C1 N2 C3 127.1(10) . . ?
N3 N2 C3 119.1(9) . . ?
N3 C2 N1 111.9(10) . . ?
N3 C2 H2 124.0 . . ?
N1 C2 H2 124.0 . . ?
N2 C1 N1 104.0(10) . . ?
N2 C1 Au1 127.9(9) . . ?
N1 C1 Au1 128.0(8) . . ?
C2 N3 N2 102.6(9) . . ?
N2 C3 C4 111.2(10) . . ?
N2 C3 H3A 109.4 . . ?
C4 C3 H3A 109.4 . . ?
N2 C3 H3B 109.4 . . ?
C4 C3 H3B 109.4 . . ?
H3A C3 H3B 108.0 . . ?
O1 C4 C5 125.0(11) . . ?
O1 C4 C3 119.1(10) . . ?
C5 C4 C3 115.9(10) . . ?
C4 C5 C6 113.2(10) . . ?
C4 C5 C8 108.5(11) . . ?
C6 C5 C8 109.8(10) . . ?
C4 C5 C7 107.5(10) . . ?
C6 C5 C7 109.5(11) . . ?
C8 C5 C7 108.1(12) . . ?
C5 C6 H6A 109.5 . . ?
C5 C6 H6B 109.5 . . ?
H6A C6 H6B 109.5 . . ?
C5 C6 H6C 109.5 . . ?
H6A C6 H6C 109.5 . . ?
H6B C6 H6C 109.5 . . ?
C5 C7 H7A 109.5 . . ?
C5 C7 H7B 109.5 . . ?
H7A C7 H7B 109.5 . . ?
C5 C7 H7C 109.5 . . ?
H7A C7 H7C 109.5 . . ?
H7B C7 H7C 109.5 . . ?
C5 C8 H8A 109.5 . . ?
C5 C8 H8B 109.5 . . ?
H8A C8 H8B 109.5 . . ?
C5 C8 H8C 109.5 . . ?
H8A C8 H8C 109.5 . . ?
H8B C8 H8C 109.5 . . ?
N1 C9 C10 114.2(9) . . ?
N1 C9 H9A 108.7 . . ?
C10 C9 H9A 108.7 . . ?
N1 C9 H9B 108.7 . . ?
C10 C9 H9B 108.7 . . ?
H9A C9 H9B 107.6 . . ?
C15 C10 C11 118.9(12) . . ?
C15 C10 C9 117.8(11) . . ?
C11 C10 C9 123.2(10) . . ?
C12 C11 C10 120.1(12) . . ?
C12 C11 H11 119.9 . . ?
C10 C11 H11 119.9 . . ?
C13 C12 C11 120.7(14) . . ?
C13 C12 H12 119.6 . . ?
C11 C12 H12 119.6 . . ?
C12 C13 C14 120.1(14) . . ?
C12 C13 H13 120.0 . . ?
C14 C13 H13 120.0 . . ?
C13 C14 C15 119.3(11) . . ?
C13 C14 H14 120.3 . . ?
C15 C14 H14 120.3 . . ?
C10 C15 C14 120.7(12) . . ?
C10 C15 H15 119.7 . . ?
C14 C15 H15 119.7 . . ?

loop_
_geom_bond_atom_site_label_1
_geom_bond_atom_site_label_2
_geom_bond_distance
_geom_bond_site_symmetry_2
_geom_bond_publ_flag
Au1 C1 1.972(12) . ?
Au1 Cl1 2.269(3) . ?
O1 C4 1.178(13) . ?
N1 C1 1.355(15) . ?
N1 C2 1.375(15) . ?
N1 C9 1.458(14) . ?
N2 C1 1.325(14) . ?
N2 N3 1.395(14) . ?
N2 C3 1.416(15) . ?
C2 N3 1.293(15) . ?
C2 H2 0.9300 . ?
C3 C4 1.558(15) . ?
C3 H3A 0.9700 . ?
C3 H3B 0.9700 . ?
C4 C5 1.512(16) . ?
C5 C6 1.520(15) . ?
C5 C8 1.528(19) . ?
C5 C7 1.533(18) . ?
C6 H6A 0.9600 . ?
C6 H6B 0.9600 . ?
C6 H6C 0.9600 . ?
C7 H7A 0.9600 . ?
C7 H7B 0.9600 . ?
C7 H7C 0.9600 . ?
C8 H8A 0.9600 . ?
C8 H8B 0.9600 . ?
C8 H8C 0.9600 . ?
C9 C10 1.503(17) . ?
C9 H9A 0.9700 . ?
C9 H9B 0.9700 . ?
C10 C15 1.390(16) . ?
C10 C11 1.388(17) . ?
C11 C12 1.379(19) . ?
C11 H11 0.9300 . ?
C12 C13 1.38(2) . ?
C12 H12 0.9300 . ?
C13 C14 1.38(2) . ?
C13 H13 0.9300 . ?
C14 C15 1.397(16) . ?
C14 H14 0.9300 . ?
C15 H15 0.9300 . ?

loop_
_geom_torsion_atom_site_label_1
_geom_torsion_atom_site_label_2
_geom_torsion_atom_site_label_3
_geom_torsion_atom_site_label_4
_geom_torsion
_geom_torsion_site_symmetry_1
_geom_torsion_site_symmetry_2
_geom_torsion_site_symmetry_3
_geom_torsion_site_symmetry_4
_geom_torsion_publ_flag
C1 N1 C2 N3 0.8(15) . . . . ?
C9 N1 C2 N3 -178.0(11) . . . . ?
N3 N2 C1 N1 1.9(13) . . . . ?
C3 N2 C1 N1 176.3(11) . . . . ?
N3 N2 C1 Au1 -174.7(9) . . . . ?
C3 N2 C1 Au1 -0.2(18) . . . . ?
C2 N1 C1 N2 -1.6(13) . . . . ?
C9 N1 C1 N2 177.2(11) . . . . ?
C2 N1 C1 Au1 175.0(9) . . . . ?
C9 N1 C1 Au1 -6.3(18) . . . . ?
Cl1 Au1 C1 N2 89(8) . . . . ?
Cl1 Au1 C1 N1 -87(8) . . . . ?
N1 C2 N3 N2 0.4(14) . . . . ?
C1 N2 N3 C2 -1.4(14) . . . . ?
C3 N2 N3 C2 -176.4(11) . . . . ?
C1 N2 C3 C4 -74.6(16) . . . . ?
N3 N2 C3 C4 99.6(13) . . . . ?
N2 C3 C4 O1 -12.6(17) . . . . ?
N2 C3 C4 C5 164.7(10) . . . . ?
O1 C4 C5 C6 -143.5(12) . . . . ?
C3 C4 C5 C6 39.4(14) . . . . ?
O1 C4 C5 C8 -21.3(16) . . . . ?
C3 C4 C5 C8 161.6(11) . . . . ?
O1 C4 C5 C7 95.4(15) . . . . ?
C3 C4 C5 C7 -81.7(14) . . . . ?
C1 N1 C9 C10 97.6(13) . . . . ?
C2 N1 C9 C10 -83.9(14) . . . . ?
N1 C9 C10 C15 154.1(10) . . . . ?
N1 C9 C10 C11 -30.5(15) . . . . ?
C15 C10 C11 C12 -4.1(18) . . . . ?
C9 C10 C11 C12 -179.4(11) . . . . ?
C10 C11 C12 C13 3(2) . . . . ?
C11 C12 C13 C14 0(2) . . . . ?
C12 C13 C14 C15 -3(2) . . . . ?
C11 C10 C15 C14 1.5(19) . . . . ?
C9 C10 C15 C14 177.0(11) . . . . ?
C13 C14 C15 C10 2(2) . . . . ?

loop_
_cod_related_entry_id
_cod_related_entry_database
_cod_related_entry_code
1 ChemSpider 30660984
